data_4328693
loop_
_publ_author_name
'Tapas Senapati'
'C\'eline Pichon'
'Rodica Ababei'
'Corine Mathoni\`ere'
'Rodolphe Cl\'erac'

_publ_contact_author
;
        Rodolphe Clerac
        Centre de Recherche Paul Pascal
    115 avenue du Dr Schweitzer
        33600 PESSAC
    FRANCE
;
_publ_contact_author_email clerac@crpp-bordeaux.cnrs.fr
_publ_contact_author_fax '(33)5 56 84 56 00'
_publ_contact_author_phone '(33)5 56 84 56 50'
_publ_section_title
;
 Cyanido-Bridged Fe(III)-Mn(III) Heterobimetallic Materials Built From
 Mn(III) Schiff Base Complexes and Di- or Tri-Cyanido Fe(III) Precursors
;
_journal_name_full 'Inorganic Chemistry'
_journal_page_first 3796
_journal_page_last 3812
_journal_paper_doi 10.1021/ic2027708
_journal_volume 51
_journal_year 2012
_chemical_formula_moiety 'C33 H28 Fe Mn N8 O7, C H4 O, H2 O '
_chemical_formula_sum 'C34 H34 Fe Mn N8 O9'
_chemical_formula_weight 809.48
_chemical_name_systematic
; 
 ? 
;
_space_group_IT_number 2
_symmetry_cell_setting triclinic
_symmetry_space_group_name_Hall '-P 1'
_symmetry_space_group_name_H-M 'P -1'
_atom_sites_solution_hydrogens geom
_atom_sites_solution_primary direct
_atom_sites_solution_secondary difmap
_audit_creation_method SHELXL-97
_cell_angle_alpha 91.241(5)
_cell_angle_beta 102.517(5)
_cell_angle_gamma 105.191(5)
_cell_formula_units_Z 2
_cell_length_a 11.548(5)
_cell_length_b 12.431(5)
_cell_length_c 13.160(5)
_cell_measurement_temperature 150(2)
_cell_volume 1773.6(12)
_computing_structure_refinement 'SHELXL-97 (Sheldrick, 1997)'
_computing_structure_solution 'SHELXS-97 (Sheldrick, 1990)'
_diffrn_ambient_temperature 150(2)
_diffrn_measured_fraction_theta_full 0.987
_diffrn_measured_fraction_theta_max 0.987
_diffrn_radiation_monochromator graphite
_diffrn_radiation_source 'fine-focus sealed tube'
_diffrn_radiation_type MoK\a
_diffrn_radiation_wavelength 0.71069
_diffrn_reflns_av_R_equivalents 0.0315
_diffrn_reflns_av_sigmaI/netI 0.0561
_diffrn_reflns_limit_h_max 14
_diffrn_reflns_limit_h_min -14
_diffrn_reflns_limit_k_max 16
_diffrn_reflns_limit_k_min -16
_diffrn_reflns_limit_l_max 17
_diffrn_reflns_limit_l_min -17
_diffrn_reflns_number 13259
_diffrn_reflns_theta_full 27.47
_diffrn_reflns_theta_max 27.47
_diffrn_reflns_theta_min 2.73
_exptl_absorpt_coefficient_mu 0.831
_exptl_absorpt_correction_T_max 0.9365
_exptl_absorpt_correction_T_min 0.8648
_exptl_absorpt_correction_type empirical
_exptl_absorpt_process_details sadabs
_exptl_crystal_colour brown
_exptl_crystal_density_diffrn 1.516
_exptl_crystal_description block
_exptl_crystal_F_000 834
_exptl_crystal_size_max 0.18
_exptl_crystal_size_mid 0.13
_exptl_crystal_size_min 0.08
_refine_diff_density_max 1.057
_refine_diff_density_min -0.445
_refine_diff_density_rms 0.073
_refine_ls_extinction_method none
_refine_ls_goodness_of_fit_ref 1.050
_refine_ls_hydrogen_treatment mixed
_refine_ls_matrix_type full
_refine_ls_number_parameters 495
_refine_ls_number_reflns 7999
_refine_ls_number_restraints 2
_refine_ls_restrained_S_all 1.050
_refine_ls_R_factor_all 0.0573
_refine_ls_R_factor_gt 0.0377
_refine_ls_shift/su_max 0.001
_refine_ls_shift/su_mean 0.000
_refine_ls_structure_factor_coef Fsqd
_refine_ls_weighting_details 'calc w=1/[\s^2^(Fo^2^)+(0.0455P)^2^+0.3226P] where P=(Fo^2^+2Fc^2^)/3'
_refine_ls_weighting_scheme calc
_refine_ls_wR_factor_gt 0.0924
_refine_ls_wR_factor_ref 0.1010
_reflns_number_gt 6172
_reflns_number_total 7999
_reflns_threshold_expression >2sigma(I)
_cod_data_source_file ic2027708_si_002.cif
_cod_data_source_block Compound_2
_cod_database_code 4328693

loop_
_symmetry_equiv_pos_as_xyz
'x, y, z'
'-x, -y, -z'

loop_
_atom_site_label
_atom_site_type_symbol
_atom_site_fract_x
_atom_site_fract_y
_atom_site_fract_z
_atom_site_U_iso_or_equiv
_atom_site_adp_type
_atom_site_occupancy
_atom_site_symmetry_multiplicity
_atom_site_calc_flag
_atom_site_refinement_flags
Fe1 Fe 0.61276(3) 0.81939(2) 0.66520(2) 0.01708(9) Uani 1 1 d .
Mn1 Mn 0.14040(3) 0.68141(3) 0.54280(2) 0.01643(9) Uani 1 1 d .
O1 O 0.50302(18) 0.81290(15) 0.93414(14) 0.0344(4) Uani 1 1 d .
O2 O 0.53587(18) 0.60082(14) 0.87657(14) 0.0312(4) Uani 1 1 d .
O3 O 0.17778(14) 0.55930(12) 0.61232(12) 0.0203(3) Uani 1 1 d .
O4 O 0.10305(14) 0.60653(12) 0.40942(12) 0.0195(3) Uani 1 1 d .
O5 O 0.19688(16) 0.36355(13) 0.66466(13) 0.0267(4) Uani 1 1 d .
O6 O 0.09553(15) 0.47386(13) 0.25359(12) 0.0240(3) Uani 1 1 d .
O7 O -0.05742(14) 0.62574(14) 0.55123(13) 0.0217(3) Uani 1 1 d .
H7 H -0.1003 0.5994 0.4934 0.033 Uiso 1 1 calc R
O8 O 0.50868(19) 0.64357(16) 0.09303(15) 0.0325(4) Uani 1 1 d D
O9 O 0.1222(2) 0.9153(2) 0.91197(19) 0.0582(6) Uani 1 1 d .
H9 H 0.0528 0.9072 0.8753 0.087 Uiso 1 1 calc R
N1 N 0.58474(17) 0.95618(15) 0.71917(15) 0.0218(4) Uani 1 1 d .
N2 N 0.56364(17) 0.76158(15) 0.78648(15) 0.0200(4) Uani 1 1 d .
N3 N 0.62297(16) 0.66648(15) 0.63863(14) 0.0179(4) Uani 1 1 d .
N4 N 0.8936(2) 0.89768(19) 0.7684(2) 0.0382(6) Uani 1 1 d .
N5 N 0.6903(2) 0.90982(19) 0.46605(19) 0.0359(5) Uani 1 1 d .
N6 N 0.34235(17) 0.75667(16) 0.53552(16) 0.0228(4) Uani 1 1 d .
N7 N 0.17792(17) 0.77435(15) 0.67610(15) 0.0199(4) Uani 1 1 d .
N8 N 0.10077(16) 0.81574(15) 0.48257(15) 0.0191(4) Uani 1 1 d .
C1 C 0.5955(2) 1.05393(19) 0.6758(2) 0.0289(5) Uani 1 1 d .
H1 H 0.6222 1.0625 0.6139 0.035 Uiso 1 1 calc R
C2 C 0.5674(3) 1.1425(2) 0.7217(2) 0.0412(7) Uani 1 1 d .
H2 H 0.5763 1.2098 0.6907 0.049 Uiso 1 1 calc R
C3 C 0.5269(3) 1.1315(2) 0.8117(2) 0.0448(8) Uani 1 1 d .
H3 H 0.5086 1.1909 0.8428 0.054 Uiso 1 1 calc R
C4 C 0.5136(3) 1.0302(2) 0.8559(2) 0.0394(7) Uani 1 1 d .
H4 H 0.4844 1.0199 0.9165 0.047 Uiso 1 1 calc R
C5 C 0.5443(2) 0.94489(19) 0.80868(19) 0.0257(5) Uani 1 1 d .
C6 C 0.5339(2) 0.83254(19) 0.85233(18) 0.0245(5) Uani 1 1 d .
C7 C 0.5593(2) 0.65132(19) 0.80172(18) 0.0222(5) Uani 1 1 d .
C8 C 0.59046(19) 0.59768(18) 0.71213(17) 0.0188(4) Uani 1 1 d .
C9 C 0.5883(2) 0.48586(19) 0.70495(19) 0.0242(5) Uani 1 1 d .
H9A H 0.5654 0.4397 0.7560 0.029 Uiso 1 1 calc R
C10 C 0.6209(2) 0.44421(19) 0.62017(19) 0.0255(5) Uani 1 1 d .
H10 H 0.6197 0.3693 0.6134 0.031 Uiso 1 1 calc R
C11 C 0.6553(2) 0.51446(19) 0.54572(19) 0.0224(5) Uani 1 1 d .
H11 H 0.6780 0.4876 0.4887 0.027 Uiso 1 1 calc R
C12 C 0.6555(2) 0.62547(18) 0.55718(18) 0.0199(4) Uani 1 1 d .
H12 H 0.6788 0.6729 0.5071 0.024 Uiso 1 1 calc R
C13 C 0.6608(2) 0.87710(18) 0.5405(2) 0.0237(5) Uani 1 1 d .
C14 C 0.7896(2) 0.86888(19) 0.73095(19) 0.0244(5) Uani 1 1 d .
C15 C 0.4436(2) 0.78036(17) 0.58081(18) 0.0188(4) Uani 1 1 d .
C16 C 0.19953(19) 0.54653(18) 0.71381(17) 0.0191(4) Uani 1 1 d .
C17 C 0.2101(2) 0.44046(19) 0.74570(18) 0.0220(5) Uani 1 1 d .
C18 C 0.2193(2) 0.2588(2) 0.6921(2) 0.0313(6) Uani 1 1 d .
H18A H 0.3013 0.2718 0.7347 0.047 Uiso 1 1 calc R
H18B H 0.2112 0.2132 0.6298 0.047 Uiso 1 1 calc R
H18C H 0.1607 0.2212 0.7303 0.047 Uiso 1 1 calc R
C19 C 0.2318(2) 0.4208(2) 0.84989(19) 0.0273(5) Uani 1 1 d .
H19 H 0.2369 0.3505 0.8693 0.033 Uiso 1 1 calc R
C20 C 0.2461(2) 0.5057(2) 0.92632(19) 0.0296(5) Uani 1 1 d .
H20 H 0.2614 0.4919 0.9965 0.036 Uiso 1 1 calc R
C21 C 0.2378(2) 0.6094(2) 0.89841(19) 0.0264(5) Uani 1 1 d .
H21 H 0.2486 0.6660 0.9498 0.032 Uiso 1 1 calc R
C22 C 0.2130(2) 0.63111(19) 0.79217(18) 0.0220(5) Uani 1 1 d .
C23 C 0.2045(2) 0.74212(19) 0.76900(18) 0.0224(5) Uani 1 1 d .
H23 H 0.2193 0.7945 0.8252 0.027 Uiso 1 1 calc R
C24 C 0.1788(2) 0.89226(19) 0.66190(19) 0.0251(5) Uani 1 1 d .
H24A H 0.2599 0.9359 0.6566 0.030 Uiso 1 1 calc R
H24B H 0.1575 0.9245 0.7208 0.030 Uiso 1 1 calc R
C25 C 0.0837(2) 0.89230(19) 0.56154(19) 0.0238(5) Uani 1 1 d .
H25A H 0.0010 0.8671 0.5730 0.029 Uiso 1 1 calc R
H25B H 0.0958 0.9671 0.5383 0.029 Uiso 1 1 calc R
C26 C 0.0954(2) 0.83857(19) 0.38738(18) 0.0218(5) Uani 1 1 d .
H26 H 0.0865 0.9087 0.3704 0.026 Uiso 1 1 calc R
C27 C 0.1019(2) 0.76405(19) 0.30440(18) 0.0215(5) Uani 1 1 d .
C28 C 0.1003(2) 0.8038(2) 0.2043(2) 0.0288(5) Uani 1 1 d .
H28 H 0.0989 0.8773 0.1947 0.035 Uiso 1 1 calc R
C29 C 0.1006(2) 0.7353(2) 0.1215(2) 0.0312(6) Uani 1 1 d .
H29 H 0.1011 0.7630 0.0564 0.037 Uiso 1 1 calc R
C30 C 0.1001(2) 0.6230(2) 0.13487(19) 0.0267(5) Uani 1 1 d .
H30 H 0.1000 0.5764 0.0786 0.032 Uiso 1 1 calc R
C31 C 0.0997(2) 0.58215(19) 0.23156(18) 0.0209(5) Uani 1 1 d .
C32 C 0.10245(19) 0.65163(18) 0.31915(17) 0.0188(4) Uani 1 1 d .
C33 C 0.0910(2) 0.3965(2) 0.17054(19) 0.0291(5) Uani 1 1 d .
H33A H 0.0189 0.3914 0.1161 0.044 Uiso 1 1 calc R
H33B H 0.0876 0.3242 0.1962 0.044 Uiso 1 1 calc R
H33C H 0.1633 0.4216 0.1434 0.044 Uiso 1 1 calc R
C34 C 0.1671(4) 1.0239(4) 0.9600(4) 0.0873(14) Uani 1 1 d .
H34A H 0.2438 1.0308 1.0093 0.131 Uiso 1 1 calc R
H34B H 0.1084 1.0397 0.9956 0.131 Uiso 1 1 calc R
H34C H 0.1800 1.0760 0.9080 0.131 Uiso 1 1 calc R
H7A H -0.071(3) 0.572(3) 0.584(3) 0.053(10) Uiso 1 1 d .
H8A H 0.505(3) 0.660(3) 0.0313(16) 0.058(11) Uiso 1 1 d D
H8B H 0.508(4) 0.5773(18) 0.096(3) 0.075(13) Uiso 1 1 d D

loop_
_atom_site_aniso_label
_atom_site_aniso_U_11
_atom_site_aniso_U_22
_atom_site_aniso_U_33
_atom_site_aniso_U_23
_atom_site_aniso_U_13
_atom_site_aniso_U_12
Fe1 0.01733(16) 0.01452(16) 0.01893(17) 0.00213(12) 0.00432(12) 0.00337(12)
Mn1 0.01809(17) 0.01575(17) 0.01568(17) 0.00154(13) 0.00421(12) 0.00478(13)
O1 0.0566(12) 0.0290(9) 0.0268(10) 0.0045(8) 0.0196(9) 0.0191(9)
O2 0.0522(11) 0.0226(9) 0.0265(9) 0.0083(7) 0.0191(8) 0.0151(8)
O3 0.0243(8) 0.0204(8) 0.0170(8) 0.0028(6) 0.0045(6) 0.0078(6)
O4 0.0219(8) 0.0188(8) 0.0169(8) 0.0018(6) 0.0047(6) 0.0041(6)
O5 0.0364(9) 0.0227(8) 0.0246(9) 0.0048(7) 0.0061(7) 0.0147(7)
O6 0.0309(9) 0.0213(8) 0.0204(8) 0.0003(7) 0.0065(7) 0.0076(7)
O7 0.0205(8) 0.0218(8) 0.0219(9) 0.0022(7) 0.0064(6) 0.0030(7)
O8 0.0506(12) 0.0270(10) 0.0239(10) 0.0037(8) 0.0100(8) 0.0162(9)
O9 0.0512(14) 0.0765(17) 0.0464(14) -0.0117(12) -0.0056(11) 0.0317(13)
N1 0.0236(10) 0.0168(9) 0.0237(10) 0.0006(8) 0.0020(8) 0.0061(8)
N2 0.0247(10) 0.0166(9) 0.0196(10) 0.0015(8) 0.0054(8) 0.0071(8)
N3 0.0154(9) 0.0167(9) 0.0200(9) 0.0020(7) 0.0029(7) 0.0029(7)
N4 0.0253(12) 0.0343(12) 0.0494(15) -0.0047(11) -0.0019(10) 0.0076(10)
N5 0.0450(13) 0.0302(12) 0.0365(13) 0.0104(10) 0.0202(11) 0.0080(10)
N6 0.0200(10) 0.0211(10) 0.0264(11) 0.0011(8) 0.0058(8) 0.0040(8)
N7 0.0214(9) 0.0178(9) 0.0210(10) 0.0015(8) 0.0075(8) 0.0043(7)
N8 0.0177(9) 0.0163(9) 0.0227(10) 0.0012(8) 0.0043(7) 0.0038(7)
C1 0.0364(14) 0.0181(11) 0.0330(14) 0.0050(10) 0.0077(11) 0.0087(10)
C2 0.067(2) 0.0189(12) 0.0406(17) 0.0068(12) 0.0113(14) 0.0176(13)
C3 0.074(2) 0.0295(15) 0.0383(17) 0.0002(13) 0.0111(15) 0.0289(15)
C4 0.068(2) 0.0317(14) 0.0275(14) 0.0019(12) 0.0120(13) 0.0279(14)
C5 0.0344(13) 0.0219(12) 0.0216(12) -0.0001(10) 0.0034(10) 0.0116(10)
C6 0.0321(13) 0.0233(12) 0.0199(12) 0.0005(10) 0.0066(10) 0.0104(10)
C7 0.0258(12) 0.0202(11) 0.0213(12) 0.0036(9) 0.0053(9) 0.0074(9)
C8 0.0170(10) 0.0179(10) 0.0213(11) 0.0036(9) 0.0046(8) 0.0044(8)
C9 0.0291(12) 0.0195(11) 0.0264(13) 0.0042(10) 0.0094(10) 0.0078(10)
C10 0.0293(12) 0.0183(11) 0.0315(13) 0.0024(10) 0.0085(10) 0.0100(10)
C11 0.0194(11) 0.0222(11) 0.0262(12) -0.0014(10) 0.0056(9) 0.0065(9)
C12 0.0185(11) 0.0209(11) 0.0210(11) 0.0010(9) 0.0072(9) 0.0046(9)
C13 0.0231(11) 0.0164(11) 0.0308(13) 0.0038(10) 0.0072(10) 0.0030(9)
C14 0.0277(13) 0.0170(11) 0.0283(13) 0.0009(10) 0.0050(10) 0.0071(9)
C15 0.0237(12) 0.0140(10) 0.0212(11) 0.0016(9) 0.0100(9) 0.0056(9)
C16 0.0153(10) 0.0227(11) 0.0199(11) 0.0037(9) 0.0046(8) 0.0057(9)
C17 0.0204(11) 0.0228(11) 0.0240(12) 0.0040(10) 0.0062(9) 0.0070(9)
C18 0.0371(14) 0.0229(12) 0.0368(15) 0.0056(11) 0.0073(11) 0.0142(11)
C19 0.0269(12) 0.0306(13) 0.0269(13) 0.0099(11) 0.0062(10) 0.0115(10)
C20 0.0326(13) 0.0375(14) 0.0210(12) 0.0089(11) 0.0069(10) 0.0120(11)
C21 0.0268(12) 0.0328(13) 0.0194(12) 0.0005(10) 0.0061(9) 0.0074(10)
C22 0.0193(11) 0.0255(12) 0.0218(12) 0.0026(9) 0.0051(9) 0.0069(9)
C23 0.0224(11) 0.0254(12) 0.0184(11) -0.0020(9) 0.0055(9) 0.0047(9)
C24 0.0356(13) 0.0171(11) 0.0225(12) -0.0016(9) 0.0072(10) 0.0067(10)
C25 0.0273(12) 0.0190(11) 0.0284(13) 0.0034(10) 0.0093(10) 0.0093(9)
C26 0.0213(11) 0.0185(11) 0.0249(12) 0.0056(9) 0.0035(9) 0.0054(9)
C27 0.0200(11) 0.0226(11) 0.0204(12) 0.0022(9) 0.0022(9) 0.0051(9)
C28 0.0349(13) 0.0243(12) 0.0279(13) 0.0101(10) 0.0076(10) 0.0085(10)
C29 0.0406(15) 0.0333(14) 0.0214(12) 0.0103(11) 0.0078(11) 0.0119(12)
C30 0.0319(13) 0.0309(13) 0.0178(12) 0.0007(10) 0.0052(10) 0.0100(10)
C31 0.0200(11) 0.0215(11) 0.0200(11) 0.0022(9) 0.0028(9) 0.0051(9)
C32 0.0147(10) 0.0224(11) 0.0184(11) 0.0038(9) 0.0031(8) 0.0041(8)
C33 0.0353(14) 0.0279(13) 0.0247(13) -0.0040(10) 0.0062(10) 0.0108(11)
C34 0.067(3) 0.102(4) 0.067(3) -0.031(3) -0.009(2) 0.002(2)

loop_
_atom_type_symbol
_atom_type_description
_atom_type_scat_dispersion_real
_atom_type_scat_dispersion_imag
_atom_type_scat_source
C C 0.0033 0.0016 'International Tables Vol C Tables 4.2.6.8 and 6.1.1.4'
H H 0.0000 0.0000 'International Tables Vol C Tables 4.2.6.8 and 6.1.1.4'
N N 0.0061 0.0033 'International Tables Vol C Tables 4.2.6.8 and 6.1.1.4'
O O 0.0106 0.0060 'International Tables Vol C Tables 4.2.6.8 and 6.1.1.4'
Mn Mn 0.3368 0.7283 'International Tables Vol C Tables 4.2.6.8 and 6.1.1.4'
Fe Fe 0.3463 0.8444 'International Tables Vol C Tables 4.2.6.8 and 6.1.1.4'

loop_
_geom_angle_atom_site_label_1
_geom_angle_atom_site_label_2
_geom_angle_atom_site_label_3
_geom_angle
N2 Fe1 C13 179.23(9)
N2 Fe1 C15 93.35(9)
C13 Fe1 C15 85.94(10)
N2 Fe1 N1 83.24(8)
C13 Fe1 N1 97.00(9)
C15 Fe1 N1 88.23(8)
N2 Fe1 C14 95.40(9)
C13 Fe1 C14 85.32(10)
C15 Fe1 C14 171.23(10)
N1 Fe1 C14 92.28(9)
N2 Fe1 N3 82.96(8)
C13 Fe1 N3 96.77(9)
C15 Fe1 N3 90.69(8)
N1 Fe1 N3 166.07(8)
C14 Fe1 N3 90.90(8)
O4 Mn1 O3 93.80(7)
O4 Mn1 N7 174.08(7)
O3 Mn1 N7 92.08(8)
O4 Mn1 N8 91.37(8)
O3 Mn1 N8 174.67(7)
N7 Mn1 N8 82.76(8)
O4 Mn1 O7 91.14(6)
O3 Mn1 O7 92.78(7)
N7 Mn1 O7 89.26(7)
N8 Mn1 O7 85.84(7)
O4 Mn1 N6 91.62(7)
O3 Mn1 N6 92.04(7)
N7 Mn1 N6 87.48(7)
N8 Mn1 N6 89.08(7)
O7 Mn1 N6 174.27(7)
C16 O3 Mn1 128.64(14)
C32 O4 Mn1 127.46(14)
C17 O5 C18 116.67(18)
C31 O6 C33 117.94(18)
C1 N1 C5 118.6(2)
C1 N1 Fe1 127.85(18)
C5 N1 Fe1 113.51(15)
C7 N2 C6 124.7(2)
C7 N2 Fe1 117.55(15)
C6 N2 Fe1 117.70(15)
C12 N3 C8 119.07(19)
C12 N3 Fe1 127.35(15)
C8 N3 Fe1 113.56(15)
C15 N6 Mn1 146.09(18)
C23 N7 C24 120.1(2)
C23 N7 Mn1 126.42(16)
C24 N7 Mn1 113.40(14)
C26 N8 C25 122.31(18)
C26 N8 Mn1 125.40(16)
C25 N8 Mn1 112.22(14)
N1 C1 C2 121.1(3)
C3 C2 C1 120.5(2)
C2 C3 C4 118.7(3)
C5 C4 C3 119.0(3)
N1 C5 C4 122.1(2)
N1 C5 C6 115.5(2)
C4 C5 C6 122.4(2)
O1 C6 N2 128.0(2)
O1 C6 C5 122.1(2)
N2 C6 C5 110.0(2)
O2 C7 N2 127.3(2)
O2 C7 C8 122.3(2)
N2 C7 C8 110.40(19)
N3 C8 C9 121.9(2)
N3 C8 C7 115.41(19)
C9 C8 C7 122.7(2)
C10 C9 C8 118.6(2)
C11 C10 C9 119.7(2)
C10 C11 C12 119.1(2)
N3 C12 C11 121.8(2)
N5 C13 Fe1 178.7(2)
N4 C14 Fe1 179.2(2)
N6 C15 Fe1 176.8(2)
O3 C16 C22 124.47(19)
O3 C16 C17 117.7(2)
C22 C16 C17 117.9(2)
O5 C17 C19 125.1(2)
O5 C17 C16 114.00(19)
C19 C17 C16 120.9(2)
C17 C19 C20 120.5(2)
C21 C20 C19 120.2(2)
C20 C21 C22 120.5(2)
C16 C22 C21 120.1(2)
C16 C22 C23 122.7(2)
C21 C22 C23 117.2(2)
N7 C23 C22 125.0(2)
N7 C24 C25 106.99(18)
N8 C25 C24 107.23(17)
N8 C26 C27 125.2(2)
C28 C27 C32 119.7(2)
C28 C27 C26 118.3(2)
C32 C27 C26 121.9(2)
C29 C28 C27 120.9(2)
C28 C29 C30 120.0(2)
C31 C30 C29 120.0(2)
O6 C31 C30 125.4(2)
O6 C31 C32 113.32(19)
C30 C31 C32 121.3(2)
O4 C32 C31 117.68(19)
O4 C32 C27 124.2(2)
C31 C32 C27 118.1(2)

loop_
_geom_bond_atom_site_label_1
_geom_bond_atom_site_label_2
_geom_bond_distance
Fe1 N2 1.901(2)
Fe1 C13 1.938(2)
Fe1 C15 1.955(2)
Fe1 N1 1.959(2)
Fe1 C14 1.962(3)
Fe1 N3 1.9637(19)
Mn1 O4 1.8773(17)
Mn1 O3 1.8867(15)
Mn1 N7 1.980(2)
Mn1 N8 1.9816(18)
Mn1 O7 2.2348(18)
Mn1 N6 2.298(2)
O1 C6 1.216(3)
O2 C7 1.221(3)
O3 C16 1.325(3)
O4 C32 1.324(3)
O5 C17 1.373(3)
O5 C18 1.432(3)
O6 C31 1.374(3)
O6 C33 1.423(3)
O9 C34 1.394(5)
N1 C1 1.341(3)
N1 C5 1.355(3)
N2 C7 1.379(3)
N2 C6 1.379(3)
N3 C12 1.342(3)
N3 C8 1.354(3)
N4 C14 1.151(3)
N5 C13 1.153(3)
N6 C15 1.149(3)
N7 C23 1.293(3)
N7 C24 1.479(3)
N8 C26 1.282(3)
N8 C25 1.473(3)
C1 C2 1.387(4)
C2 C3 1.361(4)
C3 C4 1.385(4)
C4 C5 1.378(3)
C5 C6 1.507(3)
C7 C8 1.496(3)
C8 C9 1.385(3)
C9 C10 1.383(3)
C10 C11 1.380(3)
C11 C12 1.384(3)
C16 C22 1.411(3)
C16 C17 1.420(3)
C17 C19 1.378(3)
C19 C20 1.393(4)
C20 C21 1.370(3)
C21 C22 1.412(3)
C22 C23 1.443(3)
C24 C25 1.523(3)
C26 C27 1.444(3)
C27 C28 1.414(3)
C27 C32 1.417(3)
C28 C29 1.369(4)
C29 C30 1.410(3)
C30 C31 1.381(3)
C31 C32 1.415(3)
